data_7708961
loop_
_publ_author_name
'Yimthachote, Supajittra'
'Chumsaeng, Phongnarin'
'Phomphrai, Khamphee'

_publ_section_title
;
 Complexity of imine and amine Schiff-base tin(ii) complexes: drastic
 differences of amino and pyridyl side arms
;
_journal_name_full 'Dalton Transactions'
_journal_paper_doi 10.1039/D1DT02997E
_journal_year 2021
_chemical_formula_moiety 'C25 H49 N3 O Si2 Sn'
_chemical_formula_sum 'C25 H49 N3 O Si2 Sn'
_chemical_formula_weight 582.54
_chemical_name_systematic 1a
_chemical_properties_physical Air-sensitive,Moisture-sensitive
_space_group_crystal_system orthorhombic
_space_group_IT_number 19
_space_group_name_Hall 'P 2ac 2ab'
_space_group_name_H-M_alt 'P 21 21 21'
_atom_sites_solution_hydrogens geom
_audit_creation_date 2021-08-13
_audit_creation_method
;
Olex2 1.3
(compiled 2020.11.12 svn.r5f609507 for OlexSys, GUI svn.r6272)
;
_audit_update_record
;
2021-08-12 deposited with the CCDC.	2021-11-23 downloaded from the CCDC.
;
_cell_angle_alpha 90
_cell_angle_beta 90
_cell_angle_gamma 90
_cell_formula_units_Z 4
_cell_length_a 8.4892(4)
_cell_length_b 15.9996(8)
_cell_length_c 22.0985(9)
_cell_measurement_reflns_used 9796
_cell_measurement_temperature 100(2)
_cell_measurement_theta_max 25.71
_cell_measurement_theta_min 2.55
_cell_volume 3001.5(2)
_computing_cell_refinement 'SAINT V8.40A (Bruker, 2019)'
_computing_data_reduction 'SAINT V8.40A (Bruker, 2019)'
_computing_molecular_graphics 'Olex2 1.3 (Dolomanov et al., 2009)'
_computing_publication_material 'Olex2 1.3 (Dolomanov et al., 2009)'
_computing_structure_refinement 'SHELXL 2018/3 (Sheldrick, 2015)'
_computing_structure_solution 'SHELXT 2014/5 (Sheldrick, 2014)'
_diffrn_ambient_temperature 100
_diffrn_measured_fraction_theta_full 0.999
_diffrn_measured_fraction_theta_max 0.999
_diffrn_measurement_device_type 'Bruker D8 Venture'
_diffrn_measurement_method '\f and \w scans'
_diffrn_radiation_type MoK\a
_diffrn_radiation_wavelength 0.71073
_diffrn_reflns_av_R_equivalents 0.0692
_diffrn_reflns_av_unetI/netI 0.0296
_diffrn_reflns_Laue_measured_fraction_full 0.999
_diffrn_reflns_Laue_measured_fraction_max 0.999
_diffrn_reflns_limit_h_max 10
_diffrn_reflns_limit_h_min -10
_diffrn_reflns_limit_k_max 19
_diffrn_reflns_limit_k_min -19
_diffrn_reflns_limit_l_max 26
_diffrn_reflns_limit_l_min -25
_diffrn_reflns_number 51921
_diffrn_reflns_point_group_measured_fraction_full 0.999
_diffrn_reflns_point_group_measured_fraction_max 0.999
_diffrn_reflns_theta_full 25.242
_diffrn_reflns_theta_max 25.348
_diffrn_reflns_theta_min 2.240
_diffrn_source_current 1.0
_diffrn_source_power 0.05
_diffrn_source_voltage 50.0
_diffrn_standards_number 0
_exptl_absorpt_coefficient_mu 0.951
_exptl_absorpt_correction_T_max 0.7453
_exptl_absorpt_correction_T_min 0.6571
_exptl_absorpt_correction_type multi-scan
_exptl_absorpt_process_details
;
SADABS-2016/2 (Bruker,2016/2) was used for absorption correction.
wR2(int) was 0.1390 before and 0.0662 after correction.
The Ratio of minimum to maximum transmission is 0.8817.
The \l/2 correction factor is Not present.
;
_exptl_crystal_colour 'clear light yellow'
_exptl_crystal_colour_lustre clear
_exptl_crystal_colour_modifier light
_exptl_crystal_colour_primary yellow
_exptl_crystal_density_diffrn 1.289
_exptl_crystal_description Needle
_exptl_crystal_F_000 1224
_exptl_crystal_size_max 0.242
_exptl_crystal_size_mid 0.053
_exptl_crystal_size_min 0.049
_refine_diff_density_max 0.400
_refine_diff_density_min -0.405
_refine_diff_density_rms 0.050
_refine_ls_abs_structure_details
;
 Flack x determined using 2146 quotients [(I+)-(I-)]/[(I+)+(I-)]
 (Parsons, Flack and Wagner, Acta Cryst. B69 (2013) 249-259).
;
_refine_ls_abs_structure_Flack -0.010(8)
_refine_ls_extinction_method none
_refine_ls_goodness_of_fit_ref 1.047
_refine_ls_hydrogen_treatment constr
_refine_ls_matrix_type full
_refine_ls_number_parameters 303
_refine_ls_number_reflns 5494
_refine_ls_number_restraints 0
_refine_ls_restrained_S_all 1.047
_refine_ls_R_factor_all 0.0236
_refine_ls_R_factor_gt 0.0202
_refine_ls_shift/su_max 0.002
_refine_ls_shift/su_mean 0.000
_refine_ls_structure_factor_coef Fsqd
_refine_ls_weighting_details 'w=1/[\s^2^(Fo^2^)+(0.0142P)^2^+0.8017P] where P=(Fo^2^+2Fc^2^)/3'
_refine_ls_weighting_scheme calc
_refine_ls_wR_factor_gt 0.0405
_refine_ls_wR_factor_ref 0.0413
_reflns_Friedel_coverage 0.762
_reflns_Friedel_fraction_full 1.000
_reflns_Friedel_fraction_max 1.000
_reflns_number_gt 5189
_reflns_number_total 5494
_reflns_threshold_expression 'I > 2\s(I)'
_cod_data_source_file d1dt02997e2.cif
_cod_data_source_block p212121
_cod_database_code 7708961
_shelx_shelxl_version_number 2018/3
_shelx_space_group_comment
;
The symmetry employed for this shelxl refinement is uniquely defined
by the following loop, which should always be used as a source of
symmetry information in preference to the above space-group names.
They are only intended as comments.
;
_shelx_estimated_absorpt_t_max 0.955
_shelx_estimated_absorpt_t_min 0.802
_olex2_refinement_description
;
1. Fixed Uiso
 At 1.2 times of:
  All C(H) groups, All C(H,H) groups
 At 1.5 times of:
  All C(H,H,H) groups
2.a Secondary CH2 refined with riding coordinates:
 C1(H1A,H1B), C2(H2A,H2B)
2.b Aromatic/amide H refined with riding coordinates:
 C5(H5), C9(H9), C11(H11)
2.c Idealised Me refined as rotating group:
 C22(H22A,H22B,H22C), C21(H21A,H21B,H21C), C20(H20A,H20B,H20C), C23(H23A,H23B,
 H23C), C25(H25A,H25B,H25C), C24(H24A,H24B,H24C), C4(H4A,H4B,H4C), C3(H3A,H3B,
 H3C), C15(H15A,H15B,H15C), C14(H14A,H14B,H14C), C13(H13A,H13B,H13C), C19(H19A,
 H19B,H19C), C17(H17A,H17B,H17C), C18(H18A,H18B,H18C)
;
_olex2_submission_special_instructions 'No special instructions were received'

loop_
_space_group_symop_operation_xyz
'x, y, z'
'x+1/2, -y+1/2, -z'
'-x, y+1/2, -z+1/2'
'-x+1/2, -y, z+1/2'

loop_
_atom_site_label
_atom_site_type_symbol
_atom_site_fract_x
_atom_site_fract_y
_atom_site_fract_z
_atom_site_U_iso_or_equiv
_atom_site_adp_type
_atom_site_occupancy
_atom_site_site_symmetry_order
_atom_site_calc_flag
_atom_site_refinement_flags_posn
_atom_site_refinement_flags_adp
_atom_site_refinement_flags_occupancy
_atom_site_disorder_assembly
_atom_site_disorder_group
Sn1 Sn 0.57174(2) 0.78181(2) 0.60978(2) 0.01401(6) Uani 1 1 d . . . . .
Si1 Si 0.71525(11) 0.84741(6) 0.73483(4) 0.0209(2) Uani 1 1 d . . . . .
Si2 Si 0.45876(10) 0.72172(6) 0.75312(4) 0.01931(19) Uani 1 1 d . . . . .
O1 O 0.6262(2) 0.65045(13) 0.61576(11) 0.0193(5) Uani 1 1 d . . . . .
N3 N 0.5636(3) 0.78759(16) 0.70552(10) 0.0156(5) Uani 1 1 d . . . . .
N1 N 0.3360(3) 0.72547(18) 0.57987(11) 0.0166(6) Uani 1 1 d . . . . .
N2 N 0.3494(3) 0.90232(15) 0.60744(13) 0.0180(6) Uani 1 1 d . . . . .
C22 C 0.9003(4) 0.7855(3) 0.74450(19) 0.0403(9) Uani 1 1 d . . . . .
H22A H 0.884094 0.742576 0.775513 0.060 Uiso 1 1 calc R U . . .
H22B H 0.985942 0.822765 0.756995 0.060 Uiso 1 1 calc R U . . .
H22C H 0.927852 0.758711 0.706048 0.060 Uiso 1 1 calc R U . . .
C21 C 0.6637(5) 0.8978(3) 0.80867(17) 0.0353(10) Uani 1 1 d . . . . .
H21A H 0.560914 0.925342 0.805182 0.053 Uiso 1 1 calc R U . . .
H21B H 0.744041 0.939383 0.819042 0.053 Uiso 1 1 calc R U . . .
H21C H 0.658988 0.855145 0.840423 0.053 Uiso 1 1 calc R U . . .
C20 C 0.7715(5) 0.9368(2) 0.68409(18) 0.0318(10) Uani 1 1 d . . . . .
H20A H 0.806408 0.915039 0.644873 0.048 Uiso 1 1 calc R U . . .
H20B H 0.857263 0.968708 0.702776 0.048 Uiso 1 1 calc R U . . .
H20C H 0.680202 0.973414 0.678153 0.048 Uiso 1 1 calc R U . . .
C23 C 0.3244(4) 0.7803(3) 0.80510(14) 0.0239(7) Uani 1 1 d . . . . .
H23A H 0.386824 0.808698 0.836210 0.036 Uiso 1 1 calc R U . . .
H23B H 0.251319 0.741089 0.824437 0.036 Uiso 1 1 calc R U . . .
H23C H 0.264595 0.821720 0.781888 0.036 Uiso 1 1 calc R U . . .
C25 C 0.3287(5) 0.6455(2) 0.71303(16) 0.0316(9) Uani 1 1 d . . . . .
H25A H 0.250653 0.675921 0.688896 0.047 Uiso 1 1 calc R U . . .
H25B H 0.274557 0.610349 0.742805 0.047 Uiso 1 1 calc R U . . .
H25C H 0.392673 0.610238 0.686365 0.047 Uiso 1 1 calc R U . . .
C24 C 0.5900(5) 0.6604(2) 0.80528(17) 0.0363(10) Uani 1 1 d . . . . .
H24A H 0.659106 0.624144 0.781377 0.055 Uiso 1 1 calc R U . . .
H24B H 0.525242 0.626191 0.832345 0.055 Uiso 1 1 calc R U . . .
H24C H 0.654165 0.699048 0.829333 0.055 Uiso 1 1 calc R U . . .
C1 C 0.1936(4) 0.7789(2) 0.57937(15) 0.0227(7) Uani 1 1 d . . . . .
H1A H 0.142407 0.776972 0.619597 0.027 Uiso 1 1 calc R U . . .
H1B H 0.117871 0.757325 0.549120 0.027 Uiso 1 1 calc R U . . .
C2 C 0.2351(4) 0.8674(2) 0.56432(15) 0.0224(8) Uani 1 1 d . . . . .
H2A H 0.280074 0.869566 0.523012 0.027 Uiso 1 1 calc R U . . .
H2B H 0.138336 0.901850 0.564710 0.027 Uiso 1 1 calc R U . . .
C4 C 0.2772(4) 0.9239(2) 0.66557(16) 0.0276(8) Uani 1 1 d . . . . .
H4A H 0.359014 0.942831 0.693712 0.041 Uiso 1 1 calc R U . . .
H4B H 0.224349 0.874625 0.682325 0.041 Uiso 1 1 calc R U . . .
H4C H 0.200081 0.968703 0.659567 0.041 Uiso 1 1 calc R U . . .
C3 C 0.4215(5) 0.9770(2) 0.58078(15) 0.0251(8) Uani 1 1 d . . . . .
H3A H 0.484978 0.960919 0.545615 0.038 Uiso 1 1 calc R U . . .
H3B H 0.489110 1.004211 0.610879 0.038 Uiso 1 1 calc R U . . .
H3C H 0.338746 1.015927 0.568032 0.038 Uiso 1 1 calc R U . . .
C5 C 0.3253(4) 0.6540(2) 0.55269(14) 0.0159(7) Uani 1 1 d . . . . .
H5 H 0.229109 0.644146 0.531889 0.019 Uiso 1 1 calc R U . . .
C6 C 0.4384(4) 0.58764(18) 0.54966(13) 0.0129(6) Uani 1 1 d . . . . .
C7 C 0.5829(4) 0.58697(18) 0.58198(13) 0.0136(6) Uani 1 1 d . . . . .
C8 C 0.6803(4) 0.5142(2) 0.57800(14) 0.0135(7) Uani 1 1 d . . . . .
C9 C 0.6273(4) 0.4482(2) 0.54303(14) 0.0144(7) Uani 1 1 d . . . . .
H9 H 0.692721 0.400174 0.540207 0.017 Uiso 1 1 calc R U . . .
C10 C 0.4827(4) 0.44692(19) 0.51116(14) 0.0145(7) Uani 1 1 d . . . . .
C11 C 0.3923(3) 0.51702(19) 0.51516(14) 0.0144(7) Uani 1 1 d . . . . .
H11 H 0.294869 0.518695 0.494066 0.017 Uiso 1 1 calc R U . . .
C12 C 0.4352(4) 0.36825(18) 0.47519(14) 0.0180(7) Uani 1 1 d . . . . .
C15 C 0.5546(5) 0.3516(2) 0.42472(15) 0.0286(8) Uani 1 1 d . . . . .
H15A H 0.527179 0.299602 0.403822 0.043 Uiso 1 1 calc R U . . .
H15B H 0.660279 0.346562 0.442215 0.043 Uiso 1 1 calc R U . . .
H15C H 0.552929 0.398068 0.395813 0.043 Uiso 1 1 calc R U . . .
C14 C 0.4299(5) 0.29286(19) 0.51802(15) 0.0292(8) Uani 1 1 d . . . . .
H14A H 0.347151 0.301370 0.548325 0.044 Uiso 1 1 calc R U . . .
H14B H 0.531876 0.286935 0.538353 0.044 Uiso 1 1 calc R U . . .
H14C H 0.407296 0.242119 0.494750 0.044 Uiso 1 1 calc R U . . .
C13 C 0.2728(4) 0.3784(2) 0.44636(17) 0.0249(8) Uani 1 1 d . . . . .
H13A H 0.274349 0.426053 0.418462 0.037 Uiso 1 1 calc R U . . .
H13B H 0.194234 0.388326 0.478053 0.037 Uiso 1 1 calc R U . . .
H13C H 0.245630 0.327500 0.424061 0.037 Uiso 1 1 calc R U . . .
C16 C 0.8378(3) 0.50991(19) 0.61283(16) 0.0175(7) Uani 1 1 d . . . . .
C19 C 0.9463(4) 0.5828(2) 0.59548(14) 0.0239(8) Uani 1 1 d . . . . .
H19A H 0.969068 0.580471 0.552032 0.036 Uiso 1 1 calc R U . . .
H19B H 1.045006 0.578724 0.618303 0.036 Uiso 1 1 calc R U . . .
H19C H 0.894225 0.635888 0.605022 0.036 Uiso 1 1 calc R U . . .
C17 C 0.9276(4) 0.42861(19) 0.59913(14) 0.0226(7) Uani 1 1 d . . . . .
H17A H 0.864947 0.380652 0.612637 0.034 Uiso 1 1 calc R U . . .
H17B H 1.028661 0.429029 0.620531 0.034 Uiso 1 1 calc R U . . .
H17C H 0.946307 0.424336 0.555477 0.034 Uiso 1 1 calc R U . . .
C18 C 0.8054(4) 0.5147(2) 0.68089(15) 0.0216(8) Uani 1 1 d . . . . .
H18A H 0.759679 0.569236 0.690726 0.032 Uiso 1 1 calc R U . . .
H18B H 0.904294 0.507405 0.703140 0.032 Uiso 1 1 calc R U . . .
H18C H 0.731443 0.470367 0.692362 0.032 Uiso 1 1 calc R U . . .

loop_
_atom_site_aniso_label
_atom_site_aniso_U_11
_atom_site_aniso_U_22
_atom_site_aniso_U_33
_atom_site_aniso_U_23
_atom_site_aniso_U_13
_atom_site_aniso_U_12
Sn1 0.01456(10) 0.01463(10) 0.01284(9) -0.00072(10) 0.00081(10) -0.00228(11)
Si1 0.0166(5) 0.0269(5) 0.0193(5) -0.0014(4) -0.0046(4) -0.0020(4)
Si2 0.0231(5) 0.0197(4) 0.0151(4) 0.0044(4) 0.0020(4) 0.0011(5)
O1 0.0193(11) 0.0148(11) 0.0238(13) -0.0049(11) -0.0085(10) 0.0016(9)
N3 0.0175(12) 0.0160(12) 0.0134(11) 0.0001(11) -0.0010(12) 0.0012(16)
N1 0.0138(13) 0.0154(15) 0.0206(13) 0.0001(13) 0.0001(11) 0.0004(13)
N2 0.0220(14) 0.0163(13) 0.0157(13) -0.0015(13) -0.0023(14) -0.0004(11)
C22 0.0172(19) 0.053(2) 0.051(2) 0.009(2) -0.0042(16) 0.002(2)
C21 0.033(2) 0.044(2) 0.029(2) -0.0114(18) -0.0072(19) -0.006(2)
C20 0.031(2) 0.031(2) 0.033(2) -0.0009(17) -0.0092(18) -0.0139(18)
C23 0.0204(17) 0.0320(18) 0.0195(16) 0.0058(18) 0.0019(14) 0.0007(19)
C25 0.044(3) 0.027(2) 0.024(2) 0.0045(16) 0.0097(18) -0.0166(19)
C24 0.045(3) 0.037(2) 0.027(2) 0.0126(17) 0.005(2) 0.017(2)
C1 0.0151(16) 0.0203(17) 0.0326(18) -0.0013(18) -0.0017(14) 0.0022(18)
C2 0.025(2) 0.0185(19) 0.0235(19) 0.0010(14) -0.0044(16) 0.0050(16)
C4 0.032(2) 0.027(2) 0.024(2) 0.0024(16) 0.0024(17) 0.0089(17)
C3 0.034(2) 0.0175(17) 0.0235(18) 0.0012(13) -0.0045(19) 0.0024(19)
C5 0.0124(17) 0.0194(18) 0.0159(17) 0.0035(14) -0.0011(13) -0.0052(14)
C6 0.0119(15) 0.0135(15) 0.0132(14) 0.0017(12) 0.0024(15) -0.0013(15)
C7 0.0142(16) 0.0124(15) 0.0143(14) 0.0000(12) 0.0021(14) -0.0015(15)
C8 0.0088(16) 0.0191(18) 0.0125(16) 0.0024(13) 0.0037(13) 0.0000(14)
C9 0.0137(16) 0.0146(17) 0.0150(17) 0.0023(13) 0.0030(13) 0.0007(13)
C10 0.0144(17) 0.0150(17) 0.0142(16) 0.0009(13) 0.0029(13) -0.0029(13)
C11 0.0092(18) 0.0174(17) 0.0164(16) 0.0023(13) -0.0009(12) -0.0031(12)
C12 0.0181(16) 0.0149(15) 0.0211(16) -0.0029(12) -0.0013(17) -0.0035(16)
C15 0.025(2) 0.032(2) 0.0284(19) -0.0142(15) 0.0015(18) -0.005(2)
C14 0.0378(19) 0.0155(18) 0.0343(19) -0.0016(15) -0.007(2) -0.007(2)
C13 0.023(2) 0.022(2) 0.029(2) -0.0105(16) -0.0023(17) -0.0037(16)
C16 0.0130(15) 0.0212(17) 0.0183(17) 0.0005(16) -0.0032(16) 0.0027(13)
C19 0.0151(17) 0.0338(19) 0.0227(18) -0.0023(14) -0.0018(15) -0.0055(16)
C17 0.0155(15) 0.0276(17) 0.0246(18) -0.0039(14) -0.0035(17) 0.0060(16)
C18 0.0235(19) 0.024(2) 0.0173(18) 0.0007(15) -0.0043(16) 0.0032(16)

loop_
_atom_type_symbol
_atom_type_description
_atom_type_scat_dispersion_real
_atom_type_scat_dispersion_imag
_atom_type_scat_source
C C 0.0033 0.0016 'International Tables Vol C Tables 4.2.6.8 and 6.1.1.4'
H H 0.0000 0.0000 'International Tables Vol C Tables 4.2.6.8 and 6.1.1.4'
N N 0.0061 0.0033 'International Tables Vol C Tables 4.2.6.8 and 6.1.1.4'
O O 0.0106 0.0060 'International Tables Vol C Tables 4.2.6.8 and 6.1.1.4'
Si Si 0.0817 0.0704 'International Tables Vol C Tables 4.2.6.8 and 6.1.1.4'
Sn Sn -0.6537 1.4246 'International Tables Vol C Tables 4.2.6.8 and 6.1.1.4'

loop_
_geom_angle_atom_site_label_1
_geom_angle_atom_site_label_2
_geom_angle_atom_site_label_3
_geom_angle
_geom_angle_site_symmetry_1
_geom_angle_site_symmetry_3
_geom_angle_publ_flag
O1 Sn1 N1 79.72(9) . . ?
O1 Sn1 N2 147.96(8) . . ?
N3 Sn1 O1 89.33(10) . . ?
N3 Sn1 N1 106.05(10) . . ?
N3 Sn1 N2 88.00(9) . . ?
N1 Sn1 N2 70.41(9) . . ?
N3 Si1 C22 112.03(17) . . ?
N3 Si1 C21 112.99(16) . . ?
N3 Si1 C20 112.76(15) . . ?
C22 Si1 C21 108.99(19) . . ?
C22 Si1 C20 104.95(19) . . ?
C21 Si1 C20 104.56(19) . . ?
N3 Si2 C23 112.39(15) . . ?
N3 Si2 C25 114.34(14) . . ?
N3 Si2 C24 112.63(16) . . ?
C23 Si2 C24 104.25(16) . . ?
C25 Si2 C23 104.93(17) . . ?
C25 Si2 C24 107.50(19) . . ?
C7 O1 Sn1 131.2(2) . . ?
Si1 N3 Sn1 111.94(13) . . ?
Si1 N3 Si2 119.39(13) . . ?
Si2 N3 Sn1 126.57(14) . . ?
C1 N1 Sn1 119.2(2) . . ?
C5 N1 Sn1 122.8(2) . . ?
C5 N1 C1 116.7(3) . . ?
C2 N2 Sn1 101.65(18) . . ?
C4 N2 Sn1 116.4(2) . . ?
C4 N2 C2 112.5(3) . . ?
C4 N2 C3 109.6(3) . . ?
C3 N2 Sn1 107.3(2) . . ?
C3 N2 C2 109.0(3) . . ?
Si1 C22 H22A 109.5 . . ?
Si1 C22 H22B 109.5 . . ?
Si1 C22 H22C 109.5 . . ?
H22A C22 H22B 109.5 . . ?
H22A C22 H22C 109.5 . . ?
H22B C22 H22C 109.5 . . ?
Si1 C21 H21A 109.5 . . ?
Si1 C21 H21B 109.5 . . ?
Si1 C21 H21C 109.5 . . ?
H21A C21 H21B 109.5 . . ?
H21A C21 H21C 109.5 . . ?
H21B C21 H21C 109.5 . . ?
Si1 C20 H20A 109.5 . . ?
Si1 C20 H20B 109.5 . . ?
Si1 C20 H20C 109.5 . . ?
H20A C20 H20B 109.5 . . ?
H20A C20 H20C 109.5 . . ?
H20B C20 H20C 109.5 . . ?
Si2 C23 H23A 109.5 . . ?
Si2 C23 H23B 109.5 . . ?
Si2 C23 H23C 109.5 . . ?
H23A C23 H23B 109.5 . . ?
H23A C23 H23C 109.5 . . ?
H23B C23 H23C 109.5 . . ?
Si2 C25 H25A 109.5 . . ?
Si2 C25 H25B 109.5 . . ?
Si2 C25 H25C 109.5 . . ?
H25A C25 H25B 109.5 . . ?
H25A C25 H25C 109.5 . . ?
H25B C25 H25C 109.5 . . ?
Si2 C24 H24A 109.5 . . ?
Si2 C24 H24B 109.5 . . ?
Si2 C24 H24C 109.5 . . ?
H24A C24 H24B 109.5 . . ?
H24A C24 H24C 109.5 . . ?
H24B C24 H24C 109.5 . . ?
N1 C1 H1A 109.5 . . ?
N1 C1 H1B 109.5 . . ?
N1 C1 C2 110.8(3) . . ?
H1A C1 H1B 108.1 . . ?
C2 C1 H1A 109.5 . . ?
C2 C1 H1B 109.5 . . ?
N2 C2 C1 111.8(3) . . ?
N2 C2 H2A 109.3 . . ?
N2 C2 H2B 109.3 . . ?
C1 C2 H2A 109.3 . . ?
C1 C2 H2B 109.3 . . ?
H2A C2 H2B 107.9 . . ?
N2 C4 H4A 109.5 . . ?
N2 C4 H4B 109.5 . . ?
N2 C4 H4C 109.5 . . ?
H4A C4 H4B 109.5 . . ?
H4A C4 H4C 109.5 . . ?
H4B C4 H4C 109.5 . . ?
N2 C3 H3A 109.5 . . ?
N2 C3 H3B 109.5 . . ?
N2 C3 H3C 109.5 . . ?
H3A C3 H3B 109.5 . . ?
H3A C3 H3C 109.5 . . ?
H3B C3 H3C 109.5 . . ?
N1 C5 H5 115.5 . . ?
N1 C5 C6 128.9(3) . . ?
C6 C5 H5 115.5 . . ?
C7 C6 C5 124.2(3) . . ?
C11 C6 C5 115.5(3) . . ?
C11 C6 C7 120.2(3) . . ?
O1 C7 C6 121.5(3) . . ?
O1 C7 C8 120.2(3) . . ?
C6 C7 C8 118.3(3) . . ?
C7 C8 C16 120.4(3) . . ?
C9 C8 C7 117.9(3) . . ?
C9 C8 C16 121.7(3) . . ?
C8 C9 H9 117.6 . . ?
C8 C9 C10 124.8(3) . . ?
C10 C9 H9 117.6 . . ?
C9 C10 C12 119.7(3) . . ?
C11 C10 C9 116.4(3) . . ?
C11 C10 C12 123.9(3) . . ?
C6 C11 H11 118.8 . . ?
C10 C11 C6 122.4(3) . . ?
C10 C11 H11 118.8 . . ?
C15 C12 C10 110.1(3) . . ?
C15 C12 C14 109.4(3) . . ?
C14 C12 C10 109.3(3) . . ?
C13 C12 C10 111.3(3) . . ?
C13 C12 C15 108.2(3) . . ?
C13 C12 C14 108.4(3) . . ?
C12 C15 H15A 109.5 . . ?
C12 C15 H15B 109.5 . . ?
C12 C15 H15C 109.5 . . ?
H15A C15 H15B 109.5 . . ?
H15A C15 H15C 109.5 . . ?
H15B C15 H15C 109.5 . . ?
C12 C14 H14A 109.5 . . ?
C12 C14 H14B 109.5 . . ?
C12 C14 H14C 109.5 . . ?
H14A C14 H14B 109.5 . . ?
H14A C14 H14C 109.5 . . ?
H14B C14 H14C 109.5 . . ?
C12 C13 H13A 109.5 . . ?
C12 C13 H13B 109.5 . . ?
C12 C13 H13C 109.5 . . ?
H13A C13 H13B 109.5 . . ?
H13A C13 H13C 109.5 . . ?
H13B C13 H13C 109.5 . . ?
C19 C16 C8 111.2(3) . . ?
C19 C16 C17 107.2(3) . . ?
C17 C16 C8 111.6(3) . . ?
C18 C16 C8 109.4(3) . . ?
C18 C16 C19 108.4(3) . . ?
C18 C16 C17 108.9(3) . . ?
C16 C19 H19A 109.5 . . ?
C16 C19 H19B 109.5 . . ?
C16 C19 H19C 109.5 . . ?
H19A C19 H19B 109.5 . . ?
H19A C19 H19C 109.5 . . ?
H19B C19 H19C 109.5 . . ?
C16 C17 H17A 109.5 . . ?
C16 C17 H17B 109.5 . . ?
C16 C17 H17C 109.5 . . ?
H17A C17 H17B 109.5 . . ?
H17A C17 H17C 109.5 . . ?
H17B C17 H17C 109.5 . . ?
C16 C18 H18A 109.5 . . ?
C16 C18 H18B 109.5 . . ?
C16 C18 H18C 109.5 . . ?
H18A C18 H18B 109.5 . . ?
H18A C18 H18C 109.5 . . ?
H18B C18 H18C 109.5 . . ?

loop_
_geom_bond_atom_site_label_1
_geom_bond_atom_site_label_2
_geom_bond_distance
_geom_bond_site_symmetry_2
_geom_bond_publ_flag
Sn1 O1 2.156(2) . ?
Sn1 N3 2.119(2) . ?
Sn1 N1 2.292(3) . ?
Sn1 N2 2.699(2) . ?
Si1 N3 1.730(3) . ?
Si1 C22 1.869(4) . ?
Si1 C21 1.872(4) . ?
Si1 C20 1.880(4) . ?
Si2 N3 1.735(3) . ?
Si2 C23 1.870(3) . ?
Si2 C25 1.868(4) . ?
Si2 C24 1.879(4) . ?
O1 C7 1.313(4) . ?
N1 C1 1.481(4) . ?
N1 C5 1.295(4) . ?
N2 C2 1.470(4) . ?
N2 C4 1.464(4) . ?
N2 C3 1.467(4) . ?
C22 H22A 0.9800 . ?
C22 H22B 0.9800 . ?
C22 H22C 0.9800 . ?
C21 H21A 0.9800 . ?
C21 H21B 0.9800 . ?
C21 H21C 0.9800 . ?
C20 H20A 0.9800 . ?
C20 H20B 0.9800 . ?
C20 H20C 0.9800 . ?
C23 H23A 0.9800 . ?
C23 H23B 0.9800 . ?
C23 H23C 0.9800 . ?
C25 H25A 0.9800 . ?
C25 H25B 0.9800 . ?
C25 H25C 0.9800 . ?
C24 H24A 0.9800 . ?
C24 H24B 0.9800 . ?
C24 H24C 0.9800 . ?
C1 H1A 0.9900 . ?
C1 H1B 0.9900 . ?
C1 C2 1.495(5) . ?
C2 H2A 0.9900 . ?
C2 H2B 0.9900 . ?
C4 H4A 0.9800 . ?
C4 H4B 0.9800 . ?
C4 H4C 0.9800 . ?
C3 H3A 0.9800 . ?
C3 H3B 0.9800 . ?
C3 H3C 0.9800 . ?
C5 H5 0.9500 . ?
C5 C6 1.433(4) . ?
C6 C7 1.420(5) . ?
C6 C11 1.418(4) . ?
C7 C8 1.431(4) . ?
C8 C9 1.384(4) . ?
C8 C16 1.544(4) . ?
C9 H9 0.9500 . ?
C9 C10 1.415(4) . ?
C10 C11 1.362(4) . ?
C10 C12 1.542(4) . ?
C11 H11 0.9500 . ?
C12 C15 1.531(5) . ?
C12 C14 1.534(4) . ?
C12 C13 1.527(5) . ?
C15 H15A 0.9800 . ?
C15 H15B 0.9800 . ?
C15 H15C 0.9800 . ?
C14 H14A 0.9800 . ?
C14 H14B 0.9800 . ?
C14 H14C 0.9800 . ?
C13 H13A 0.9800 . ?
C13 H13B 0.9800 . ?
C13 H13C 0.9800 . ?
C16 C19 1.536(4) . ?
C16 C17 1.538(4) . ?
C16 C18 1.531(5) . ?
C19 H19A 0.9800 . ?
C19 H19B 0.9800 . ?
C19 H19C 0.9800 . ?
C17 H17A 0.9800 . ?
C17 H17B 0.9800 . ?
C17 H17C 0.9800 . ?
C18 H18A 0.9800 . ?
C18 H18B 0.9800 . ?
C18 H18C 0.9800 . ?

loop_
_geom_torsion_atom_site_label_1
_geom_torsion_atom_site_label_2
_geom_torsion_atom_site_label_3
_geom_torsion_atom_site_label_4
_geom_torsion
_geom_torsion_site_symmetry_1
_geom_torsion_site_symmetry_2
_geom_torsion_site_symmetry_3
_geom_torsion_site_symmetry_4
_geom_torsion_publ_flag
Sn1 O1 C7 C6 -27.7(4) . . . . ?
Sn1 O1 C7 C8 153.6(2) . . . . ?
Sn1 N1 C1 C2 32.6(3) . . . . ?
Sn1 N1 C5 C6 18.0(4) . . . . ?
Sn1 N2 C2 C1 49.5(3) . . . . ?
O1 C7 C8 C9 178.3(3) . . . . ?
O1 C7 C8 C16 -0.6(4) . . . . ?
N1 C1 C2 N2 -58.3(4) . . . . ?
N1 C5 C6 C7 5.8(5) . . . . ?
N1 C5 C6 C11 -179.0(3) . . . . ?
C22 Si1 N3 Sn1 -84.89(18) . . . . ?
C22 Si1 N3 Si2 79.7(2) . . . . ?
C21 Si1 N3 Sn1 151.55(17) . . . . ?
C21 Si1 N3 Si2 -43.8(2) . . . . ?
C20 Si1 N3 Sn1 33.2(2) . . . . ?
C20 Si1 N3 Si2 -162.15(19) . . . . ?
C23 Si2 N3 Sn1 -125.20(18) . . . . ?
C23 Si2 N3 Si1 72.7(2) . . . . ?
C25 Si2 N3 Sn1 -5.7(2) . . . . ?
C25 Si2 N3 Si1 -167.85(19) . . . . ?
C24 Si2 N3 Sn1 117.4(2) . . . . ?
C24 Si2 N3 Si1 -44.7(2) . . . . ?
C1 N1 C5 C6 -175.0(3) . . . . ?
C4 N2 C2 C1 -75.7(3) . . . . ?
C3 N2 C2 C1 162.6(3) . . . . ?
C5 N1 C1 C2 -134.9(3) . . . . ?
C5 C6 C7 O1 -2.9(5) . . . . ?
C5 C6 C7 C8 175.8(3) . . . . ?
C5 C6 C11 C10 -175.8(3) . . . . ?
C6 C7 C8 C9 -0.4(4) . . . . ?
C6 C7 C8 C16 -179.3(3) . . . . ?
C7 C6 C11 C10 -0.3(5) . . . . ?
C7 C8 C9 C10 -0.6(5) . . . . ?
C7 C8 C16 C19 -56.9(4) . . . . ?
C7 C8 C16 C17 -176.6(3) . . . . ?
C7 C8 C16 C18 62.8(4) . . . . ?
C8 C9 C10 C11 1.1(5) . . . . ?
C8 C9 C10 C12 -178.3(3) . . . . ?
C9 C8 C16 C19 124.2(3) . . . . ?
C9 C8 C16 C17 4.5(4) . . . . ?
C9 C8 C16 C18 -116.1(3) . . . . ?
C9 C10 C11 C6 -0.6(4) . . . . ?
C9 C10 C12 C15 -62.2(4) . . . . ?
C9 C10 C12 C14 58.0(4) . . . . ?
C9 C10 C12 C13 177.7(3) . . . . ?
C11 C6 C7 O1 -177.9(3) . . . . ?
C11 C6 C7 C8 0.8(4) . . . . ?
C11 C10 C12 C15 118.5(3) . . . . ?
C11 C10 C12 C14 -121.3(4) . . . . ?
C11 C10 C12 C13 -1.6(4) . . . . ?
C12 C10 C11 C6 178.7(3) . . . . ?
C16 C8 C9 C10 178.3(3) . . . . ?
